data_2229938
loop_
_publ_author_name
'Shi, Fei-Fei'
'He, Xiu-Li'

_publ_section_title
;
 Bromido(<i>meso</i>-5,5,7,12,12,14-hexamethyl-1,4,8,11-tetraazacyclotetradeca-1,7-diene)copper(II)
 bromide dihydrate
;
_journal_coeditor_code BV2173
_journal_issue 5
_journal_name_full 'Acta Crystallographica Section E'
_journal_page_first m607
_journal_paper_doi 10.1107/S1600536811012852
_journal_volume 67
_journal_year 2011
_chemical_formula_iupac '[Cu Br (C16 H32 N4)] Br, 2H2 O'
_chemical_formula_moiety 'C16 H32 Br Cu N4 +, Br -, 2(H2 O)'
_chemical_formula_sum 'C16 H36 Br2 Cu N4 O2'
_chemical_formula_weight 539.85
_chemical_name_systematic
;
Bromido(<i>meso</i>-5,5,7,12,12,14-hexamethyl-1,4,8,11-tetraazacyclotetradeca-
1,7-diene)copper(II) bromide dihydrate
;
_space_group_IT_number 14
_symmetry_cell_setting monoclinic
_symmetry_space_group_name_Hall '-P 2ybc'
_symmetry_space_group_name_H-M 'P 1 21/c 1'
_atom_sites_solution_hydrogens geom
_atom_sites_solution_primary direct
_atom_sites_solution_secondary difmap
_audit_creation_method SHELXL-97
_cell_angle_alpha 90.00
_cell_angle_beta 112.0730(10)
_cell_angle_gamma 90.00
_cell_formula_units_Z 8
_cell_length_a 17.8747(16)
_cell_length_b 15.5118(13)
_cell_length_c 17.2528(19)
_cell_measurement_reflns_used 3476
_cell_measurement_temperature 298(2)
_cell_measurement_theta_max 27.52
_cell_measurement_theta_min 2.32
_cell_volume 4433.0(7)
_computing_cell_refinement 'CrystalClear (Rigaku, 2005)'
_computing_data_collection 'CrystalClear (Rigaku, 2005)'
_computing_data_reduction 'CrystalClear (Rigaku, 2005)'
_computing_molecular_graphics 'SHELXTL (Sheldrick, 2008)'
_computing_publication_material 'SHELXTL (Sheldrick, 2008)'
_computing_structure_refinement 'SHELXL97 (Sheldrick, 2008)'
_computing_structure_solution 'SHELXS97 (Sheldrick, 2008)'
_diffrn_ambient_temperature 298(2)
_diffrn_detector_area_resol_mean 13.6612
_diffrn_measured_fraction_theta_full 0.997
_diffrn_measured_fraction_theta_max 0.996
_diffrn_measurement_device_type 'Rigaku SCXmini'
_diffrn_measurement_method 'Thin-slice \w'
_diffrn_radiation_monochromator graphite
_diffrn_radiation_source 'fine-focus sealed tube'
_diffrn_radiation_type MoK\a
_diffrn_radiation_wavelength 0.71073
_diffrn_reflns_av_R_equivalents 0.1005
_diffrn_reflns_av_sigmaI/netI 0.1411
_diffrn_reflns_limit_h_max 19
_diffrn_reflns_limit_h_min -21
_diffrn_reflns_limit_k_max 18
_diffrn_reflns_limit_k_min 0
_diffrn_reflns_limit_l_max 20
_diffrn_reflns_limit_l_min 0
_diffrn_reflns_number 7814
_diffrn_reflns_theta_full 25.00
_diffrn_reflns_theta_max 25.02
_diffrn_reflns_theta_min 1.80
_diffrn_standards_number 0
_exptl_absorpt_coefficient_mu 4.607
_exptl_absorpt_correction_T_max 0.3203
_exptl_absorpt_correction_T_min 0.2207
_exptl_absorpt_correction_type multi-scan
_exptl_absorpt_process_details '(CrystalClear; Rigaku, 2005)'
_exptl_crystal_colour green
_exptl_crystal_density_diffrn 1.618
_exptl_crystal_density_method 'not measured'
_exptl_crystal_description Prism
_exptl_crystal_F_000 2200
_exptl_crystal_size_max 0.47
_exptl_crystal_size_mid 0.42
_exptl_crystal_size_min 0.32
_refine_diff_density_max 0.670
_refine_diff_density_min -0.823
_refine_ls_extinction_method none
_refine_ls_goodness_of_fit_ref 0.872
_refine_ls_hydrogen_treatment mixed
_refine_ls_matrix_type full
_refine_ls_number_parameters 487
_refine_ls_number_reflns 7814
_refine_ls_number_restraints 12
_refine_ls_restrained_S_all 0.871
_refine_ls_R_factor_all 0.1414
_refine_ls_R_factor_gt 0.0484
_refine_ls_shift/su_max 0.001
_refine_ls_shift/su_mean 0.000
_refine_ls_structure_factor_coef Fsqd
_refine_ls_weighting_details 'calc w=1/[\s^2^(Fo^2^)+(0.0269P)^2^] where P=(Fo^2^+2Fc^2^)/3'
_refine_ls_weighting_scheme calc
_refine_ls_wR_factor_gt 0.0777
_refine_ls_wR_factor_ref 0.0991
_reflns_number_gt 3668
_reflns_number_total 7814
_reflns_threshold_expression I>2\s(I)
_cod_data_source_file bv2173.cif
_cod_data_source_block I
_cod_original_sg_symbol_H-M 'P 21/c'
_cod_database_code 2229938
_cod_database_fobs_code 2229938

loop_
_symmetry_equiv_pos_as_xyz
'x, y, z'
'-x, y+1/2, -z+1/2'
'-x, -y, -z'
'x, -y-1/2, z-1/2'

loop_
_atom_site_type_symbol
_atom_site_label
_atom_site_fract_x
_atom_site_fract_y
_atom_site_fract_z
_atom_site_U_iso_or_equiv
_atom_site_adp_type
_atom_site_calc_flag
_atom_site_refinement_flags
_atom_site_occupancy
_atom_site_disorder_assembly
_atom_site_disorder_group
Br Br1 0.68214(4) 0.55475(5) 0.65807(5) 0.0576(2) Uani d . 1 . .
Br Br2 0.56344(4) 0.42590(5) 0.83988(5) 0.0558(2) Uani d . 1 . .
Br Br3 0.10334(5) 0.61103(5) 0.85539(5) 0.0623(3) Uani d . 1 . .
Br Br4 0.14785(5) 0.40766(5) 0.65419(5) 0.0564(2) Uani d . 1 . .
Cu Cu1 0.85587(5) 0.50884(4) 0.73900(5) 0.0322(2) Uani d . 1 . .
Cu Cu2 0.39711(4) 0.48668(4) 0.76047(5) 0.0311(2) Uani d . 1 . .
O O1W 0.6265(4) 0.3601(3) 0.6868(4) 0.0777(17) Uani d D 1 . .
H H1W1 0.638(5) 0.408(3) 0.675(5) 0.117 Uiso d D 1 . .
H H1W2 0.608(5) 0.370(5) 0.723(4) 0.117 Uiso d D 1 . .
O O2W 0.6219(4) 0.6163(3) 0.8101(5) 0.097(2) Uani d D 1 . .
H H2W1 0.627(6) 0.578(4) 0.843(5) 0.145 Uiso d D 1 . .
H H2W2 0.644(6) 0.602(6) 0.779(5) 0.145 Uiso d D 1 . .
O O3W 0.0601(5) 0.4038(4) 0.7992(5) 0.0903(19) Uani d D 1 . .
H H3W1 0.075(6) 0.408(5) 0.761(4) 0.135 Uiso d D 1 . .
H H3W2 0.058(6) 0.451(3) 0.817(6) 0.135 Uiso d D 1 . .
O O4W 0.1901(4) 0.6135(3) 0.7066(4) 0.0819(18) Uani d D 1 . .
H H4W1 0.165(5) 0.609(5) 0.737(5) 0.123 Uiso d D 1 . .
H H4W2 0.191(6) 0.566(3) 0.686(5) 0.123 Uiso d D 1 . .
N N1 0.8212(3) 0.4034(3) 0.7847(3) 0.0315(13) Uani d . 1 . .
H H1 0.7663 0.4045 0.7627 0.038 Uiso d R 1 . .
N N2 0.8619(3) 0.4314(3) 0.6499(3) 0.0300(13) Uani d . 1 . .
N N3 0.9094(3) 0.6081(3) 0.7058(3) 0.0307(13) Uani d . 1 . .
H H3 0.9628 0.6033 0.7384 0.037 Uiso d R 1 . .
N N4 0.8610(3) 0.5833(3) 0.8355(3) 0.0290(13) Uani d . 1 . .
N N5 0.3402(3) 0.3978(3) 0.8025(3) 0.0316(13) Uani d . 1 . .
H H5 0.2872 0.4026 0.7689 0.038 Uiso d R 1 . .
N N6 0.3864(3) 0.4004(3) 0.6719(3) 0.0305(13) Uani d . 1 . .
N N7 0.4310(3) 0.5837(3) 0.7016(3) 0.0297(13) Uani d . 1 . .
H H7 0.4859 0.5822 0.7214 0.036 Uiso d R 1 . .
N N8 0.3920(3) 0.5763(3) 0.8397(3) 0.0283(13) Uani d . 1 . .
C C1 0.8070(4) 0.3185(4) 0.9007(4) 0.056(2) Uani d . 1 . .
H H1A 0.7496 0.3190 0.8707 0.084 Uiso calc R 1 . .
H H1B 0.8186 0.3187 0.9597 0.084 Uiso calc R 1 . .
H H1C 0.8295 0.2676 0.8862 0.084 Uiso calc R 1 . .
C C2 0.8440(4) 0.3981(4) 0.8775(4) 0.0353(17) Uani d . 1 . .
C C3 0.8082(4) 0.4773(4) 0.9036(4) 0.0356(17) Uani d . 1 . .
H H3A 0.7506 0.4769 0.8714 0.043 Uiso calc R 1 . .
H H3B 0.8154 0.4696 0.9618 0.043 Uiso calc R 1 . .
C C4 0.8388(4) 0.5647(4) 0.8955(4) 0.0360(18) Uani d . 1 . .
C C5 0.8401(4) 0.6287(4) 0.9606(4) 0.056(2) Uani d . 1 . .
H H5A 0.8697 0.6789 0.9563 0.083 Uiso calc R 1 . .
H H5B 0.8657 0.6035 1.0151 0.083 Uiso calc R 1 . .
H H5C 0.7859 0.6449 0.9525 0.083 Uiso calc R 1 . .
C C6 0.9357(4) 0.3966(4) 0.9225(4) 0.050(2) Uani d . 1 . .
H H6A 0.9562 0.3418 0.9135 0.075 Uiso calc R 1 . .
H H6B 0.9493 0.4051 0.9813 0.075 Uiso calc R 1 . .
H H6C 0.9592 0.4417 0.9010 0.075 Uiso calc R 1 . .
C C7 0.9612(4) 0.6862(4) 0.6111(4) 0.049(2) Uani d . 1 . .
H H7A 0.9416 0.7402 0.6230 0.074 Uiso calc R 1 . .
H H7B 0.9611 0.6875 0.5554 0.074 Uiso calc R 1 . .
H H7C 1.0152 0.6767 0.6504 0.074 Uiso calc R 1 . .
C C8 0.9063(4) 0.6128(4) 0.6181(4) 0.0257(15) Uani d . 1 . .
C C9 0.9413(4) 0.5281(3) 0.6002(4) 0.0354(17) Uani d . 1 . .
H H9A 0.9440 0.5334 0.5453 0.042 Uiso calc R 1 . .
H H9B 0.9965 0.5239 0.6402 0.042 Uiso calc R 1 . .
C C10 0.9008(4) 0.4439(4) 0.6020(4) 0.0301(16) Uani d . 1 . .
C C11 0.9109(4) 0.3765(4) 0.5437(4) 0.056(2) Uani d . 1 . .
H H11A 0.8869 0.3233 0.5513 0.083 Uiso calc R 1 . .
H H11B 0.9673 0.3676 0.5558 0.083 Uiso calc R 1 . .
H H11C 0.8848 0.3955 0.4869 0.083 Uiso calc R 1 . .
C C12 0.8204(3) 0.6267(4) 0.5564(4) 0.0390(17) Uani d . 1 . .
H H12A 0.7851 0.5864 0.5678 0.059 Uiso calc R 1 . .
H H12B 0.8182 0.6180 0.5005 0.059 Uiso calc R 1 . .
H H12C 0.8037 0.6844 0.5619 0.059 Uiso calc R 1 . .
C C13 0.8442(4) 0.3282(4) 0.7449(4) 0.0408(18) Uani d . 1 . .
H H13A 0.8147 0.2774 0.7499 0.049 Uiso calc R 1 . .
H H13B 0.9015 0.3166 0.7725 0.049 Uiso calc R 1 . .
C C14 0.8244(4) 0.3485(4) 0.6540(4) 0.0407(18) Uani d . 1 . .
H H14A 0.8453 0.3038 0.6283 0.049 Uiso calc R 1 . .
H H14B 0.7664 0.3519 0.6244 0.049 Uiso calc R 1 . .
C C15 0.8811(4) 0.6858(4) 0.7374(4) 0.0436(19) Uani d . 1 . .
H H15A 0.8249 0.6970 0.7033 0.052 Uiso calc R 1 . .
H H15B 0.9125 0.7357 0.7341 0.052 Uiso calc R 1 . .
C C16 0.8905(4) 0.6707(4) 0.8273(4) 0.0445(19) Uani d . 1 . .
H H16A 0.9468 0.6761 0.8637 0.053 Uiso calc R 1 . .
H H16B 0.8598 0.7135 0.8439 0.053 Uiso calc R 1 . .
C C17 0.2880(4) 0.3393(4) 0.9064(4) 0.047(2) Uani d . 1 . .
H H17A 0.2335 0.3470 0.8675 0.071 Uiso calc R 1 . .
H H17B 0.2898 0.3457 0.9624 0.071 Uiso calc R 1 . .
H H17C 0.3064 0.2827 0.8997 0.071 Uiso calc R 1 . .
C C18 0.3426(4) 0.4072(4) 0.8898(4) 0.0311(17) Uani d . 1 . .
C C19 0.3091(4) 0.4961(4) 0.8974(4) 0.0382(18) Uani d . 1 . .
H H19A 0.2539 0.4982 0.8570 0.046 Uiso calc R 1 . .
H H19B 0.3063 0.4992 0.9524 0.046 Uiso calc R 1 . .
C C20 0.3499(4) 0.5763(4) 0.8861(4) 0.0319(17) Uani d . 1 . .
C C21 0.3361(4) 0.6534(4) 0.9306(4) 0.053(2) Uani d . 1 . .
H H21A 0.3692 0.6494 0.9890 0.080 Uiso calc R 1 . .
H H21B 0.2803 0.6558 0.9237 0.080 Uiso calc R 1 . .
H H21C 0.3500 0.7046 0.9077 0.080 Uiso calc R 1 . .
C C22 0.4281(4) 0.3979(4) 0.9541(4) 0.0451(19) Uani d . 1 . .
H H22A 0.4460 0.3396 0.9542 0.068 Uiso calc R 1 . .
H H22B 0.4289 0.4122 1.0086 0.068 Uiso calc R 1 . .
H H22C 0.4634 0.4362 0.9402 0.068 Uiso calc R 1 . .
C C23 0.4381(4) 0.6507(4) 0.5737(4) 0.058(2) Uani d . 1 . .
H H23A 0.4141 0.7040 0.5806 0.087 Uiso calc R 1 . .
H H23B 0.4264 0.6410 0.5154 0.087 Uiso calc R 1 . .
H H23C 0.4955 0.6534 0.6034 0.087 Uiso calc R 1 . .
C C24 0.4033(4) 0.5764(4) 0.6086(4) 0.0347(17) Uani d . 1 . .
C C25 0.4387(4) 0.4924(4) 0.5897(4) 0.0379(17) Uani d . 1 . .
H H25A 0.4289 0.4921 0.5305 0.045 Uiso calc R 1 . .
H H25B 0.4967 0.4945 0.6195 0.045 Uiso calc R 1 . .
C C26 0.4094(4) 0.4076(4) 0.6102(4) 0.0332(17) Uani d . 1 . .
C C27 0.4104(4) 0.3350(4) 0.5538(4) 0.050(2) Uani d . 1 . .
H H27A 0.4651 0.3170 0.5662 0.076 Uiso calc R 1 . .
H H27B 0.3869 0.3537 0.4967 0.076 Uiso calc R 1 . .
H H27C 0.3798 0.2875 0.5622 0.076 Uiso calc R 1 . .
C C28 0.3121(4) 0.5763(4) 0.5687(4) 0.048(2) Uani d . 1 . .
H H28A 0.2908 0.5376 0.5987 0.072 Uiso calc R 1 . .
H H28B 0.2955 0.5579 0.5116 0.072 Uiso calc R 1 . .
H H28C 0.2923 0.6335 0.5705 0.072 Uiso calc R 1 . .
C C29 0.3663(4) 0.3148(4) 0.7806(4) 0.048(2) Uani d . 1 . .
H H29A 0.3339 0.2686 0.7897 0.058 Uiso calc R 1 . .
H H29B 0.4224 0.3043 0.8156 0.058 Uiso calc R 1 . .
C C30 0.3563(4) 0.3175(4) 0.6898(4) 0.0461(19) Uani d . 1 . .
H H30A 0.3861 0.2705 0.6779 0.055 Uiso calc R 1 . .
H H30B 0.2997 0.3108 0.6545 0.055 Uiso calc R 1 . .
C C31 0.4096(4) 0.6656(4) 0.7330(4) 0.0411(18) Uani d . 1 . .
H H31A 0.3523 0.6771 0.7053 0.049 Uiso calc R 1 . .
H H31B 0.4393 0.7133 0.7219 0.049 Uiso calc R 1 . .
C C32 0.4314(4) 0.6557(3) 0.8265(4) 0.0370(17) Uani d . 1 . .
H H32A 0.4895 0.6513 0.8550 0.044 Uiso calc R 1 . .
H H32B 0.4128 0.7053 0.8484 0.044 Uiso calc R 1 . .

loop_
_atom_site_aniso_label
_atom_site_aniso_U_11
_atom_site_aniso_U_22
_atom_site_aniso_U_33
_atom_site_aniso_U_12
_atom_site_aniso_U_13
_atom_site_aniso_U_23
Br1 0.0473(5) 0.0711(5) 0.0510(5) 0.0010(4) 0.0144(4) 0.0231(5)
Br2 0.0455(5) 0.0689(5) 0.0543(6) 0.0040(4) 0.0203(4) 0.0207(4)
Br3 0.0591(6) 0.0778(6) 0.0436(5) 0.0077(4) 0.0121(4) -0.0088(5)
Br4 0.0582(6) 0.0606(5) 0.0447(5) 0.0065(4) 0.0130(4) -0.0054(4)
Cu1 0.0531(6) 0.0252(4) 0.0226(5) -0.0017(4) 0.0191(5) 0.0000(4)
Cu2 0.0488(6) 0.0245(4) 0.0220(5) -0.0025(4) 0.0156(4) 0.0000(4)
O1W 0.097(5) 0.052(3) 0.093(5) -0.008(3) 0.046(4) -0.014(3)
O2W 0.110(5) 0.047(3) 0.163(7) 0.010(3) 0.084(5) 0.009(4)
O3W 0.104(5) 0.091(4) 0.089(6) -0.009(4) 0.051(4) 0.025(4)
O4W 0.092(5) 0.068(4) 0.088(5) -0.006(4) 0.036(4) 0.020(4)
N1 0.039(4) 0.032(3) 0.019(3) 0.005(2) 0.006(3) 0.005(3)
N2 0.044(4) 0.022(3) 0.025(3) -0.001(2) 0.015(3) 0.000(3)
N3 0.044(4) 0.023(3) 0.025(3) 0.004(2) 0.013(3) 0.003(3)
N4 0.040(4) 0.023(3) 0.027(3) -0.002(2) 0.016(3) -0.003(3)
N5 0.039(3) 0.030(3) 0.020(3) 0.000(2) 0.005(3) 0.001(3)
N6 0.038(4) 0.025(3) 0.031(3) -0.001(2) 0.015(3) 0.004(3)
N7 0.037(3) 0.030(3) 0.022(3) 0.002(2) 0.011(3) -0.001(3)
N8 0.038(4) 0.024(3) 0.025(3) 0.000(2) 0.014(3) 0.006(3)
C1 0.089(6) 0.047(5) 0.039(5) 0.003(4) 0.034(5) 0.010(4)
C2 0.049(5) 0.033(4) 0.021(4) 0.002(3) 0.010(4) 0.008(3)
C3 0.038(4) 0.047(5) 0.024(4) 0.003(3) 0.013(3) 0.001(4)
C4 0.034(4) 0.045(5) 0.033(5) 0.006(3) 0.017(4) 0.003(4)
C5 0.076(6) 0.059(5) 0.044(5) -0.007(4) 0.037(4) -0.017(4)
C6 0.054(5) 0.062(5) 0.027(4) 0.025(4) 0.007(4) 0.005(4)
C7 0.067(5) 0.042(4) 0.045(5) -0.011(4) 0.028(4) 0.009(4)
C8 0.035(4) 0.034(4) 0.014(4) 0.000(3) 0.016(3) 0.004(3)
C9 0.045(5) 0.035(4) 0.031(4) 0.000(3) 0.020(4) -0.005(3)
C10 0.027(4) 0.037(4) 0.021(4) 0.005(3) 0.003(3) 0.003(3)
C11 0.066(6) 0.062(5) 0.048(5) -0.011(4) 0.031(4) -0.024(4)
C12 0.037(4) 0.053(4) 0.026(4) 0.003(3) 0.010(4) 0.005(4)
C13 0.067(5) 0.022(4) 0.042(5) -0.003(3) 0.030(4) 0.003(4)
C14 0.066(5) 0.029(4) 0.030(5) -0.006(3) 0.021(4) -0.003(3)
C15 0.072(6) 0.024(4) 0.045(5) 0.004(3) 0.033(4) 0.002(4)
C16 0.068(5) 0.040(4) 0.035(5) -0.005(4) 0.031(4) -0.011(4)
C17 0.054(5) 0.050(5) 0.041(5) -0.003(4) 0.022(4) 0.007(4)
C18 0.030(4) 0.033(4) 0.035(5) 0.002(3) 0.017(4) 0.007(3)
C19 0.048(5) 0.048(5) 0.027(4) 0.004(4) 0.023(4) 0.003(4)
C20 0.037(5) 0.034(4) 0.015(4) 0.011(3) -0.001(3) -0.001(3)
C21 0.061(5) 0.055(5) 0.051(5) 0.005(4) 0.029(4) -0.012(4)
C22 0.042(5) 0.055(5) 0.030(4) 0.007(3) 0.004(4) 0.008(4)
C23 0.085(6) 0.055(5) 0.038(5) -0.007(4) 0.028(4) 0.019(4)
C24 0.049(5) 0.041(4) 0.011(4) 0.002(3) 0.008(4) 0.010(3)
C25 0.043(4) 0.047(4) 0.024(4) 0.001(4) 0.014(3) 0.004(4)
C26 0.029(4) 0.038(4) 0.029(4) 0.005(3) 0.005(4) 0.002(4)
C27 0.070(6) 0.048(5) 0.030(5) 0.004(4) 0.015(4) -0.009(4)
C28 0.056(5) 0.051(5) 0.021(4) 0.005(4) -0.001(4) 0.001(4)
C29 0.090(6) 0.023(4) 0.048(5) -0.003(4) 0.043(5) 0.005(4)
C30 0.071(5) 0.032(4) 0.046(5) -0.010(4) 0.034(4) -0.008(4)
C31 0.064(5) 0.026(4) 0.033(5) -0.004(3) 0.018(4) 0.000(3)
C32 0.061(5) 0.021(4) 0.031(4) -0.002(3) 0.020(4) -0.007(3)

loop_
_atom_type_symbol
_atom_type_description
_atom_type_scat_dispersion_real
_atom_type_scat_dispersion_imag
_atom_type_scat_source
C C 0.0033 0.0016 'International Tables Vol C Tables 4.2.6.8 and 6.1.1.4'
H H 0.0000 0.0000 'International Tables Vol C Tables 4.2.6.8 and 6.1.1.4'
Br Br -0.2901 2.4595 'International Tables Vol C Tables 4.2.6.8 and 6.1.1.4'
Cu Cu 0.3201 1.2651 'International Tables Vol C Tables 4.2.6.8 and 6.1.1.4'
N N 0.0061 0.0033 'International Tables Vol C Tables 4.2.6.8 and 6.1.1.4'
O O 0.0106 0.0060 'International Tables Vol C Tables 4.2.6.8 and 6.1.1.4'

loop_
_geom_angle_atom_site_label_1
_geom_angle_atom_site_label_2
_geom_angle_atom_site_label_3
_geom_angle_site_symmetry_1
_geom_angle_site_symmetry_3
_geom_angle
_geom_angle_publ_flag
N2 Cu1 N4 . . 174.3(2) ?
N2 Cu1 N3 . . 94.19(19) ?
N4 Cu1 N3 . . 85.20(19) ?
N2 Cu1 N1 . . 85.73(19) ?
N4 Cu1 N1 . . 93.92(19) ?
N3 Cu1 N1 . . 170.3(2) ?
N2 Cu1 Br1 . . 97.60(14) ?
N4 Cu1 Br1 . . 88.02(14) ?
N3 Cu1 Br1 . . 102.03(14) ?
N1 Cu1 Br1 . . 87.58(14) ?
N8 Cu2 N6 . . 172.1(2) ?
N8 Cu2 N5 . . 94.13(19) ?
N6 Cu2 N5 . . 84.2(2) ?
N8 Cu2 N7 . . 85.69(19) ?
N6 Cu2 N7 . . 94.32(19) ?
N5 Cu2 N7 . . 168.0(2) ?
N8 Cu2 Br2 . . 101.90(14) ?
N6 Cu2 Br2 . . 86.00(14) ?
N5 Cu2 Br2 . . 99.99(14) ?
N7 Cu2 Br2 . . 91.81(14) ?
H1W1 O1W H1W2 . . 103(8) ?
H2W1 O2W H2W2 . . 108(10) ?
H3W1 O3W H3W2 . . 109(9) ?
H4W1 O4W H4W2 . . 108(9) ?
C13 N1 C2 . . 116.0(5) ?
C13 N1 Cu1 . . 106.1(3) ?
C2 N1 Cu1 . . 117.6(4) ?
C13 N1 H1 . . 105.3 ?
C2 N1 H1 . . 105.3 ?
Cu1 N1 H1 . . 105.3 ?
C10 N2 C14 . . 122.3(5) ?
C10 N2 Cu1 . . 127.5(4) ?
C14 N2 Cu1 . . 109.6(4) ?
C15 N3 C8 . . 116.3(4) ?
C15 N3 Cu1 . . 104.6(4) ?
C8 N3 Cu1 . . 119.0(3) ?
C15 N3 H3 . . 105.2 ?
C8 N3 H3 . . 105.2 ?
Cu1 N3 H3 . . 105.2 ?
C4 N4 C16 . . 121.1(5) ?
C4 N4 Cu1 . . 127.9(4) ?
C16 N4 Cu1 . . 110.9(4) ?
C29 N5 C18 . . 117.0(5) ?
C29 N5 Cu2 . . 104.9(4) ?
C18 N5 Cu2 . . 118.0(4) ?
C29 N5 H5 . . 105.3 ?
C18 N5 H5 . . 105.2 ?
Cu2 N5 H5 . . 105.2 ?
C26 N6 C30 . . 120.5(5) ?
C26 N6 Cu2 . . 127.7(4) ?
C30 N6 Cu2 . . 111.4(4) ?
C31 N7 C24 . . 115.5(5) ?
C31 N7 Cu2 . . 106.5(3) ?
C24 N7 Cu2 . . 116.1(4) ?
C31 N7 H7 . . 105.9 ?
C24 N7 H7 . . 106.0 ?
Cu2 N7 H7 . . 106.0 ?
C20 N8 C32 . . 121.4(5) ?
C20 N8 Cu2 . . 128.3(4) ?
C32 N8 Cu2 . . 109.2(4) ?
C2 C1 H1A . . 109.5 ?
C2 C1 H1B . . 109.5 ?
H1A C1 H1B . . 109.5 ?
C2 C1 H1C . . 109.5 ?
H1A C1 H1C . . 109.5 ?
H1B C1 H1C . . 109.5 ?
N1 C2 C1 . . 110.8(5) ?
N1 C2 C6 . . 110.6(5) ?
C1 C2 C6 . . 110.0(5) ?
N1 C2 C3 . . 107.2(5) ?
C1 C2 C3 . . 107.7(5) ?
C6 C2 C3 . . 110.5(5) ?
C4 C3 C2 . . 119.7(5) ?
C4 C3 H3A . . 107.4 ?
C2 C3 H3A . . 107.4 ?
C4 C3 H3B . . 107.4 ?
C2 C3 H3B . . 107.4 ?
H3A C3 H3B . . 106.9 ?
N4 C4 C3 . . 121.4(6) ?
N4 C4 C5 . . 122.6(6) ?
C3 C4 C5 . . 116.0(6) ?
C4 C5 H5A . . 109.5 ?
C4 C5 H5B . . 109.5 ?
H5A C5 H5B . . 109.5 ?
C4 C5 H5C . . 109.5 ?
H5A C5 H5C . . 109.5 ?
H5B C5 H5C . . 109.5 ?
C2 C6 H6A . . 109.5 ?
C2 C6 H6B . . 109.5 ?
H6A C6 H6B . . 109.5 ?
C2 C6 H6C . . 109.5 ?
H6A C6 H6C . . 109.5 ?
H6B C6 H6C . . 109.5 ?
C8 C7 H7A . . 109.5 ?
C8 C7 H7B . . 109.5 ?
H7A C7 H7B . . 109.5 ?
C8 C7 H7C . . 109.5 ?
H7A C7 H7C . . 109.5 ?
H7B C7 H7C . . 109.5 ?
N3 C8 C12 . . 111.1(5) ?
N3 C8 C9 . . 107.4(5) ?
C12 C8 C9 . . 111.2(5) ?
N3 C8 C7 . . 109.4(5) ?
C12 C8 C7 . . 110.3(5) ?
C9 C8 C7 . . 107.3(5) ?
C10 C9 C8 . . 120.2(5) ?
C10 C9 H9A . . 107.3 ?
C8 C9 H9A . . 107.3 ?
C10 C9 H9B . . 107.3 ?
C8 C9 H9B . . 107.3 ?
H9A C9 H9B . . 106.9 ?
N2 C10 C9 . . 122.0(6) ?
N2 C10 C11 . . 123.7(6) ?
C9 C10 C11 . . 114.2(6) ?
C10 C11 H11A . . 109.5 ?
C10 C11 H11B . . 109.5 ?
H11A C11 H11B . . 109.5 ?
C10 C11 H11C . . 109.5 ?
H11A C11 H11C . . 109.5 ?
H11B C11 H11C . . 109.5 ?
C8 C12 H12A . . 109.5 ?
C8 C12 H12B . . 109.5 ?
H12A C12 H12B . . 109.5 ?
C8 C12 H12C . . 109.5 ?
H12A C12 H12C . . 109.5 ?
H12B C12 H12C . . 109.5 ?
N1 C13 C14 . . 108.6(5) ?
N1 C13 H13A . . 110.0 ?
C14 C13 H13A . . 110.0 ?
N1 C13 H13B . . 110.0 ?
C14 C13 H13B . . 110.0 ?
H13A C13 H13B . . 108.4 ?
N2 C14 C13 . . 107.5(5) ?
N2 C14 H14A . . 110.2 ?
C13 C14 H14A . . 110.2 ?
N2 C14 H14B . . 110.2 ?
C13 C14 H14B . . 110.2 ?
H14A C14 H14B . . 108.5 ?
N3 C15 C16 . . 109.1(5) ?
N3 C15 H15A . . 109.9 ?
C16 C15 H15A . . 109.9 ?
N3 C15 H15B . . 109.9 ?
C16 C15 H15B . . 109.9 ?
H15A C15 H15B . . 108.3 ?
N4 C16 C15 . . 109.5(5) ?
N4 C16 H16A . . 109.8 ?
C15 C16 H16A . . 109.8 ?
N4 C16 H16B . . 109.8 ?
C15 C16 H16B . . 109.8 ?
H16A C16 H16B . . 108.2 ?
C18 C17 H17A . . 109.5 ?
C18 C17 H17B . . 109.5 ?
H17A C17 H17B . . 109.5 ?
C18 C17 H17C . . 109.5 ?
H17A C17 H17C . . 109.5 ?
H17B C17 H17C . . 109.5 ?
N5 C18 C22 . . 111.4(5) ?
N5 C18 C19 . . 108.1(5) ?
C22 C18 C19 . . 110.0(5) ?
N5 C18 C17 . . 109.9(5) ?
C22 C18 C17 . . 109.5(5) ?
C19 C18 C17 . . 107.8(5) ?
C20 C19 C18 . . 120.9(5) ?
C20 C19 H19A . . 107.1 ?
C18 C19 H19A . . 107.1 ?
C20 C19 H19B . . 107.1 ?
C18 C19 H19B . . 107.1 ?
H19A C19 H19B . . 106.8 ?
N8 C20 C21 . . 124.6(6) ?
N8 C20 C19 . . 120.7(5) ?
C21 C20 C19 . . 114.7(6) ?
C20 C21 H21A . . 109.5 ?
C20 C21 H21B . . 109.5 ?
H21A C21 H21B . . 109.5 ?
C20 C21 H21C . . 109.5 ?
H21A C21 H21C . . 109.5 ?
H21B C21 H21C . . 109.5 ?
C18 C22 H22A . . 109.5 ?
C18 C22 H22B . . 109.5 ?
H22A C22 H22B . . 109.5 ?
C18 C22 H22C . . 109.5 ?
H22A C22 H22C . . 109.5 ?
H22B C22 H22C . . 109.5 ?
C24 C23 H23A . . 109.5 ?
C24 C23 H23B . . 109.5 ?
H23A C23 H23B . . 109.5 ?
C24 C23 H23C . . 109.5 ?
H23A C23 H23C . . 109.5 ?
H23B C23 H23C . . 109.5 ?
N7 C24 C28 . . 110.7(5) ?
N7 C24 C23 . . 110.1(5) ?
C28 C24 C23 . . 110.3(5) ?
N7 C24 C25 . . 107.2(5) ?
C28 C24 C25 . . 111.2(5) ?
C23 C24 C25 . . 107.1(5) ?
C26 C25 C24 . . 119.0(5) ?
C26 C25 H25A . . 107.6 ?
C24 C25 H25A . . 107.6 ?
C26 C25 H25B . . 107.6 ?
C24 C25 H25B . . 107.6 ?
H25A C25 H25B . . 107.0 ?
N6 C26 C27 . . 124.2(6) ?
N6 C26 C25 . . 121.2(6) ?
C27 C26 C25 . . 114.6(6) ?
C26 C27 H27A . . 109.5 ?
C26 C27 H27B . . 109.5 ?
H27A C27 H27B . . 109.5 ?
C26 C27 H27C . . 109.5 ?
H27A C27 H27C . . 109.5 ?
H27B C27 H27C . . 109.5 ?
C24 C28 H28A . . 109.5 ?
C24 C28 H28B . . 109.5 ?
H28A C28 H28B . . 109.5 ?
C24 C28 H28C . . 109.5 ?
H28A C28 H28C . . 109.5 ?
H28B C28 H28C . . 109.5 ?
N5 C29 C30 . . 108.5(5) ?
N5 C29 H29A . . 110.0 ?
C30 C29 H29A . . 110.0 ?
N5 C29 H29B . . 110.0 ?
C30 C29 H29B . . 110.0 ?
H29A C29 H29B . . 108.4 ?
N6 C30 C29 . . 109.4(5) ?
N6 C30 H30A . . 109.8 ?
C29 C30 H30A . . 109.8 ?
N6 C30 H30B . . 109.8 ?
C29 C30 H30B . . 109.8 ?
H30A C30 H30B . . 108.2 ?
N7 C31 C32 . . 107.6(5) ?
N7 C31 H31A . . 110.2 ?
C32 C31 H31A . . 110.2 ?
N7 C31 H31B . . 110.2 ?
C32 C31 H31B . . 110.2 ?
H31A C31 H31B . . 108.5 ?
N8 C32 C31 . . 107.6(5) ?
N8 C32 H32A . . 110.2 ?
C31 C32 H32A . . 110.2 ?
N8 C32 H32B . . 110.2 ?
C31 C32 H32B . . 110.2 ?
H32A C32 H32B . . 108.5 ?

loop_
_geom_bond_atom_site_label_1
_geom_bond_atom_site_label_2
_geom_bond_site_symmetry_2
_geom_bond_distance
_geom_bond_publ_flag
Br1 Cu1 . 2.9734(11) ?
Br2 Cu2 . 2.9229(11) ?
Cu1 N2 . 1.986(5) ?
Cu1 N4 . 2.000(5) ?
Cu1 N3 . 2.007(4) ?
Cu1 N1 . 2.011(4) ?
Cu2 N8 . 1.977(5) ?
Cu2 N6 . 1.986(5) ?
Cu2 N5 . 2.004(5) ?
Cu2 N7 . 2.032(4) ?
O1W H1W1 . 0.824(19) ?
O1W H1W2 . 0.83(2) ?
O2W H2W1 . 0.80(2) ?
O2W H2W2 . 0.81(2) ?
O3W H3W1 . 0.81(2) ?
O3W H3W2 . 0.80(2) ?
O4W H4W1 . 0.81(2) ?
O4W H4W2 . 0.813(19) ?
N1 C13 . 1.488(7) ?
N1 C2 . 1.499(7) ?
N1 H1 . 0.9100 ?
N2 C10 . 1.279(7) ?
N2 C14 . 1.464(7) ?
N3 C15 . 1.488(7) ?
N3 C8 . 1.496(7) ?
N3 H3 . 0.9108 ?
N4 C4 . 1.273(7) ?
N4 C16 . 1.479(7) ?
N5 C29 . 1.465(7) ?
N5 C18 . 1.498(7) ?
N5 H5 . 0.9089 ?
N6 C26 . 1.282(7) ?
N6 C30 . 1.471(7) ?
N7 C31 . 1.486(7) ?
N7 C24 . 1.494(7) ?
N7 H7 . 0.9101 ?
N8 C20 . 1.287(7) ?
N8 C32 . 1.479(7) ?
C1 C2 . 1.523(8) ?
C1 H1A . 0.9600 ?
C1 H1B . 0.9600 ?
C1 H1C . 0.9600 ?
C2 C6 . 1.528(8) ?
C2 C3 . 1.528(8) ?
C3 C4 . 1.488(8) ?
C3 H3A . 0.9700 ?
C3 H3B . 0.9700 ?
C4 C5 . 1.493(8) ?
C5 H5A . 0.9600 ?
C5 H5B . 0.9600 ?
C5 H5C . 0.9600 ?
C6 H6A . 0.9600 ?
C6 H6B . 0.9600 ?
C6 H6C . 0.9600 ?
C7 C8 . 1.538(7) ?
C7 H7A . 0.9600 ?
C7 H7B . 0.9600 ?
C7 H7C . 0.9600 ?
C8 C12 . 1.518(7) ?
C8 C9 . 1.536(7) ?
C9 C10 . 1.499(8) ?
C9 H9A . 0.9700 ?
C9 H9B . 0.9700 ?
C10 C11 . 1.509(8) ?
C11 H11A . 0.9600 ?
C11 H11B . 0.9600 ?
C11 H11C . 0.9600 ?
C12 H12A . 0.9600 ?
C12 H12B . 0.9600 ?
C12 H12C . 0.9600 ?
C13 C14 . 1.506(7) ?
C13 H13A . 0.9700 ?
C13 H13B . 0.9700 ?
C14 H14A . 0.9700 ?
C14 H14B . 0.9700 ?
C15 C16 . 1.515(8) ?
C15 H15A . 0.9700 ?
C15 H15B . 0.9700 ?
C16 H16A . 0.9700 ?
C16 H16B . 0.9700 ?
C17 C18 . 1.535(8) ?
C17 H17A . 0.9600 ?
C17 H17B . 0.9600 ?
C17 H17C . 0.9600 ?
C18 C22 . 1.522(8) ?
C18 C19 . 1.529(8) ?
C19 C20 . 1.491(8) ?
C19 H19A . 0.9700 ?
C19 H19B . 0.9700 ?
C20 C21 . 1.491(8) ?
C21 H21A . 0.9600 ?
C21 H21B . 0.9600 ?
C21 H21C . 0.9600 ?
C22 H22A . 0.9600 ?
C22 H22B . 0.9600 ?
C22 H22C . 0.9600 ?
C23 C24 . 1.535(8) ?
C23 H23A . 0.9600 ?
C23 H23B . 0.9600 ?
C23 H23C . 0.9600 ?
C24 C28 . 1.513(8) ?
C24 C25 . 1.536(8) ?
C25 C26 . 1.506(8) ?
C25 H25A . 0.9700 ?
C25 H25B . 0.9700 ?
C26 C27 . 1.493(8) ?
C27 H27A . 0.9600 ?
C27 H27B . 0.9600 ?
C27 H27C . 0.9600 ?
C28 H28A . 0.9600 ?
C28 H28B . 0.9600 ?
C28 H28C . 0.9600 ?
C29 C30 . 1.509(8) ?
C29 H29A . 0.9700 ?
C29 H29B . 0.9700 ?
C30 H30A . 0.9700 ?
C30 H30B . 0.9700 ?
C31 C32 . 1.518(8) ?
C31 H31A . 0.9700 ?
C31 H31B . 0.9700 ?
C32 H32A . 0.9700 ?
C32 H32B . 0.9700 ?

loop_
_geom_hbond_atom_site_label_D
_geom_hbond_atom_site_label_H
_geom_hbond_atom_site_label_A
_geom_hbond_site_symmetry_A
_geom_hbond_distance_DH
_geom_hbond_distance_HA
_geom_hbond_distance_DA
_geom_hbond_angle_DHA
O1W H1W1 Br1 . 0.824(19) 2.46(2) 3.274(5) 173(8)
O1W H1W2 Br2 . 0.83(2) 2.58(3) 3.395(6) 170(7)
O2W H2W1 Br2 . 0.80(2) 2.61(8) 3.238(6) 136(9)
O2W H2W2 Br1 . 0.81(2) 2.53(3) 3.328(7) 168(10)
O3W H3W1 Br4 . 0.81(2) 2.62(3) 3.417(6) 169(10)
O3W H3W2 Br3 . 0.80(2) 2.61(4) 3.362(6) 156(8)
O4W H4W1 Br3 . 0.81(2) 2.66(2) 3.461(6) 170(8)
O4W H4W2 Br4 . 0.813(19) 2.58(4) 3.327(5) 155(7)
N1 H1 O1W . 0.91 2.44 3.317(8) 160.7
N1 H1 Br1 . 0.91 2.99 3.519(5) 119.1
N3 H3 Br3 1_655 0.91 2.57 3.457(5) 166.1
N5 H5 Br4 . 0.91 2.53 3.432(5) 169.6
N7 H7 O2W . 0.91 2.40 3.257(9) 157.9
N7 H7 Br2 . 0.91 3.14 3.612(5) 114.5

loop_
_geom_torsion_atom_site_label_1
_geom_torsion_atom_site_label_2
_geom_torsion_atom_site_label_3
_geom_torsion_atom_site_label_4
_geom_torsion_site_symmetry_1
_geom_torsion_site_symmetry_2
_geom_torsion_site_symmetry_3
_geom_torsion_site_symmetry_4
_geom_torsion
_geom_torsion_publ_flag
N2 Cu1 N1 C13 . . . . 17.1(4) ?
N4 Cu1 N1 C13 . . . . -157.3(4) ?
Br1 Cu1 N1 C13 . . . . 114.9(4) ?
N2 Cu1 N1 C2 . . . . 148.9(4) ?
N4 Cu1 N1 C2 . . . . -25.5(4) ?
Br1 Cu1 N1 C2 . . . . -113.3(4) ?
N3 Cu1 N2 C10 . . . . 10.1(6) ?
N1 Cu1 N2 C10 . . . . -160.2(6) ?
Br1 Cu1 N2 C10 . . . . 112.8(5) ?
N3 Cu1 N2 C14 . . . . -178.6(4) ?
N1 Cu1 N2 C14 . . . . 11.1(4) ?
Br1 Cu1 N2 C14 . . . . -75.9(4) ?
N2 Cu1 N3 C15 . . . . 155.8(4) ?
N4 Cu1 N3 C15 . . . . -29.9(4) ?
Br1 Cu1 N3 C15 . . . . 57.1(4) ?
N2 Cu1 N3 C8 . . . . 23.9(4) ?
N4 Cu1 N3 C8 . . . . -161.8(4) ?
Br1 Cu1 N3 C8 . . . . -74.8(4) ?
N3 Cu1 N4 C4 . . . . -177.4(6) ?
N1 Cu1 N4 C4 . . . . -7.1(6) ?
Br1 Cu1 N4 C4 . . . . 80.3(6) ?
N3 Cu1 N4 C16 . . . . 6.4(4) ?
N1 Cu1 N4 C16 . . . . 176.7(4) ?
Br1 Cu1 N4 C16 . . . . -95.8(4) ?
N8 Cu2 N5 C29 . . . . -155.8(4) ?
N6 Cu2 N5 C29 . . . . 31.9(4) ?
N7 Cu2 N5 C29 . . . . 115.4(9) ?
Br2 Cu2 N5 C29 . . . . -53.0(4) ?
N8 Cu2 N5 C18 . . . . -23.5(4) ?
N6 Cu2 N5 C18 . . . . 164.2(4) ?
N7 Cu2 N5 C18 . . . . -112.2(9) ?
Br2 Cu2 N5 C18 . . . . 79.4(4) ?
N5 Cu2 N6 C26 . . . . 178.8(6) ?
N7 Cu2 N6 C26 . . . . 10.8(6) ?
Br2 Cu2 N6 C26 . . . . -80.7(5) ?
N5 Cu2 N6 C30 . . . . -8.4(4) ?
N7 Cu2 N6 C30 . . . . -176.4(4) ?
Br2 Cu2 N6 C30 . . . . 92.1(4) ?
N8 Cu2 N7 C31 . . . . -16.3(4) ?
N6 Cu2 N7 C31 . . . . 155.8(4) ?
N5 Cu2 N7 C31 . . . . 73.3(10) ?
Br2 Cu2 N7 C31 . . . . -118.1(4) ?
N8 Cu2 N7 C24 . . . . -146.5(4) ?
N6 Cu2 N7 C24 . . . . 25.6(4) ?
N5 Cu2 N7 C24 . . . . -56.9(11) ?
Br2 Cu2 N7 C24 . . . . 111.7(4) ?
N5 Cu2 N8 C20 . . . . -12.6(5) ?
N7 Cu2 N8 C20 . . . . 155.3(5) ?
Br2 Cu2 N8 C20 . . . . -113.7(5) ?
N5 Cu2 N8 C32 . . . . 179.4(4) ?
N7 Cu2 N8 C32 . . . . -12.6(4) ?
Br2 Cu2 N8 C32 . . . . 78.3(4) ?
C13 N1 C2 C1 . . . . -57.8(7) ?
Cu1 N1 C2 C1 . . . . 175.1(4) ?
C13 N1 C2 C6 . . . . 64.5(6) ?
Cu1 N1 C2 C6 . . . . -62.7(6) ?
C13 N1 C2 C3 . . . . -175.0(5) ?
Cu1 N1 C2 C3 . . . . 57.9(6) ?
N1 C2 C3 C4 . . . . -66.2(7) ?
C1 C2 C3 C4 . . . . 174.6(6) ?
C6 C2 C3 C4 . . . . 54.5(8) ?
C16 N4 C4 C3 . . . . 179.4(5) ?
Cu1 N4 C4 C3 . . . . 3.6(9) ?
C16 N4 C4 C5 . . . . 0.5(10) ?
Cu1 N4 C4 C5 . . . . -175.3(4) ?
C2 C3 C4 N4 . . . . 34.9(9) ?
C2 C3 C4 C5 . . . . -146.2(6) ?
C15 N3 C8 C12 . . . . -60.5(6) ?
Cu1 N3 C8 C12 . . . . 66.1(5) ?
C15 N3 C8 C9 . . . . 177.7(5) ?
Cu1 N3 C8 C9 . . . . -55.8(6) ?
C15 N3 C8 C7 . . . . 61.5(7) ?
Cu1 N3 C8 C7 . . . . -171.9(4) ?
N3 C8 C9 C10 . . . . 62.6(7) ?
C12 C8 C9 C10 . . . . -59.1(7) ?
C7 C8 C9 C10 . . . . -179.8(5) ?
C14 N2 C10 C9 . . . . -177.9(5) ?
Cu1 N2 C10 C9 . . . . -7.7(9) ?
C14 N2 C10 C11 . . . . 1.3(10) ?
Cu1 N2 C10 C11 . . . . 171.6(4) ?
C8 C9 C10 N2 . . . . -30.9(9) ?
C8 C9 C10 C11 . . . . 149.8(6) ?
C2 N1 C13 C14 . . . . -174.3(5) ?
Cu1 N1 C13 C14 . . . . -41.6(6) ?
C10 N2 C14 C13 . . . . 135.2(6) ?
Cu1 N2 C14 C13 . . . . -36.6(6) ?
N1 C13 C14 N2 . . . . 52.3(7) ?
C8 N3 C15 C16 . . . . -178.6(5) ?
Cu1 N3 C15 C16 . . . . 47.9(6) ?
C4 N4 C16 C15 . . . . -157.7(6) ?
Cu1 N4 C16 C15 . . . . 18.7(6) ?
N3 C15 C16 N4 . . . . -44.7(7) ?
C29 N5 C18 C22 . . . . 61.9(7) ?
Cu2 N5 C18 C22 . . . . -64.8(6) ?
C29 N5 C18 C19 . . . . -177.1(5) ?
Cu2 N5 C18 C19 . . . . 56.2(6) ?
C29 N5 C18 C17 . . . . -59.7(7) ?
Cu2 N5 C18 C17 . . . . 173.6(4) ?
N5 C18 C19 C20 . . . . -62.3(7) ?
C22 C18 C19 C20 . . . . 59.6(7) ?
C17 C18 C19 C20 . . . . 178.9(5) ?
C32 N8 C20 C21 . . . . 0.1(9) ?
Cu2 N8 C20 C21 . . . . -166.6(4) ?
C32 N8 C20 C19 . . . . 178.7(5) ?
Cu2 N8 C20 C19 . . . . 12.0(9) ?
C18 C19 C20 N8 . . . . 27.5(9) ?
C18 C19 C20 C21 . . . . -153.8(6) ?
C31 N7 C24 C28 . . . . -64.3(7) ?
Cu2 N7 C24 C28 . . . . 61.5(6) ?
C31 N7 C24 C23 . . . . 58.0(7) ?
Cu2 N7 C24 C23 . . . . -176.2(4) ?
C31 N7 C24 C25 . . . . 174.3(5) ?
Cu2 N7 C24 C25 . . . . -60.0(6) ?
N7 C24 C25 C26 . . . . 67.1(7) ?
C28 C24 C25 C26 . . . . -54.1(7) ?
C23 C24 C25 C26 . . . . -174.7(5) ?
C30 N6 C26 C27 . . . . -1.8(9) ?
Cu2 N6 C26 C27 . . . . 170.3(4) ?
C30 N6 C26 C25 . . . . 178.6(5) ?
Cu2 N6 C26 C25 . . . . -9.2(9) ?
C24 C25 C26 N6 . . . . -31.2(9) ?
C24 C25 C26 C27 . . . . 149.2(6) ?
C18 N5 C29 C30 . . . . 177.8(5) ?
Cu2 N5 C29 C30 . . . . -49.3(6) ?
C26 N6 C30 C29 . . . . 156.6(6) ?
Cu2 N6 C30 C29 . . . . -16.8(6) ?
N5 C29 C30 N6 . . . . 44.1(7) ?
C24 N7 C31 C32 . . . . 171.8(5) ?
Cu2 N7 C31 C32 . . . . 41.3(5) ?
C20 N8 C32 C31 . . . . -130.3(6) ?
Cu2 N8 C32 C31 . . . . 38.6(6) ?
N7 C31 C32 N8 . . . . -53.3(6) ?
